data_2221751
loop_
_publ_author_name
'Rocha-Alonzo, Fernando'
'Aguirre, Gerardo'
'Parra-Hake, Miguel'

_publ_section_title
;
 <i>N</i>-(2-Hydroxyethyl)-2-[3-(<i>p</i>-tolyl)triazen-1-yl]benzamide
;
_journal_coeditor_code KP2210
_journal_issue 5
_journal_name_full 'Acta Crystallographica Section E'
_journal_page_first o990
_journal_page_last o991
_journal_paper_doi 10.1107/S1600536809011908
_journal_volume 65
_journal_year 2009
_chemical_formula_iupac 'C16 H18 N4 O2'
_chemical_formula_moiety 'C16 H18 N4 O2'
_chemical_formula_sum 'C16 H18 N4 O2'
_chemical_formula_weight 298.34
_chemical_name_systematic
;
<i>N</i>-(2-Hydroxyethyl)-2-[3-(<i>p</i>-tolyl)triazen-1-yl]benzamide
;
_space_group_IT_number 14
_symmetry_cell_setting monoclinic
_symmetry_space_group_name_Hall '-P 2ybc'
_symmetry_space_group_name_H-M 'P 1 21/c 1'
_atom_sites_solution_hydrogens geom
_atom_sites_solution_primary direct
_atom_sites_solution_secondary difmap
_audit_creation_method SHELXL-97
_cell_angle_alpha 90.00
_cell_angle_beta 93.212(13)
_cell_angle_gamma 90.00
_cell_formula_units_Z 4
_cell_length_a 16.846(2)
_cell_length_b 12.2053(17)
_cell_length_c 7.4302(11)
_cell_measurement_reflns_used 76
_cell_measurement_temperature 298(2)
_cell_measurement_theta_max 11.96
_cell_measurement_theta_min 4.74
_cell_volume 1525.3(4)
_computing_cell_refinement 'XSCANS (Siemens, 1996)'
_computing_data_collection 'XSCANS (Siemens, 1996)'
_computing_data_reduction 'XSCANS (Siemens, 1996)'
_computing_molecular_graphics 'Mercury (Macrae <i>et al.</i>,  2006)'
_computing_publication_material 'SHELXL97 (Sheldrick, 2008)'
_computing_structure_refinement 'SHELXL97 (Sheldrick, 2008)'
_computing_structure_solution 'SHELXS97 (Sheldrick, 2008)'
_diffrn_ambient_temperature 298(2)
_diffrn_measured_fraction_theta_full 0.999
_diffrn_measured_fraction_theta_max 0.999
_diffrn_measurement_device_type 'Bruker P4'
_diffrn_measurement_method 2\q/\w
_diffrn_radiation_monochromator graphite
_diffrn_radiation_source 'fine-focus sealed tube'
_diffrn_radiation_type MoK\a
_diffrn_radiation_wavelength 0.71073
_diffrn_reflns_av_R_equivalents 0.0436
_diffrn_reflns_av_sigmaI/netI 0.0505
_diffrn_reflns_limit_h_max 20
_diffrn_reflns_limit_h_min -20
_diffrn_reflns_limit_k_max 1
_diffrn_reflns_limit_k_min -15
_diffrn_reflns_limit_l_max 1
_diffrn_reflns_limit_l_min -9
_diffrn_reflns_number 4153
_diffrn_reflns_theta_full 26.25
_diffrn_reflns_theta_max 26.25
_diffrn_reflns_theta_min 2.06
_diffrn_standards_decay_% 2.77
_diffrn_standards_interval_count 97
_diffrn_standards_number 3
_exptl_absorpt_coefficient_mu 0.089
_exptl_absorpt_correction_type none
_exptl_crystal_colour Yellow
_exptl_crystal_density_diffrn 1.299
_exptl_crystal_density_method 'not measured'
_exptl_crystal_description Neele
_exptl_crystal_F_000 632
_exptl_crystal_size_max 0.40
_exptl_crystal_size_mid 0.22
_exptl_crystal_size_min 0.14
_refine_diff_density_max 0.573
_refine_diff_density_min -0.221
_refine_ls_extinction_coef 0.008(3)
_refine_ls_extinction_expression Fc^*^=kFc[1+0.001xFc^2^\l^3^/sin(2\q)]^-1/4^
_refine_ls_extinction_method 'SHELXL97 (Sheldrick, 2008)'
_refine_ls_goodness_of_fit_ref 1.043
_refine_ls_hydrogen_treatment constr
_refine_ls_matrix_type full
_refine_ls_number_parameters 201
_refine_ls_number_reflns 3067
_refine_ls_number_restraints 0
_refine_ls_restrained_S_all 1.043
_refine_ls_R_factor_all 0.0979
_refine_ls_R_factor_gt 0.0552
_refine_ls_shift/su_max 0.000
_refine_ls_shift/su_mean 0.000
_refine_ls_structure_factor_coef Fsqd
_refine_ls_weighting_details 'calc w=1/[\s^2^(Fo^2^)+(0.1035P)^2^+0.0651P] where P=(Fo^2^+2Fc^2^)/3'
_refine_ls_weighting_scheme calc
_refine_ls_wR_factor_gt 0.1501
_refine_ls_wR_factor_ref 0.1883
_reflns_number_gt 1778
_reflns_number_total 3067
_reflns_threshold_expression I>2\s(I)
_cod_data_source_file kp2210.cif
_cod_data_source_block I
_cod_original_sg_symbol_H-M 'P 21/c'
_cod_database_code 2221751
_cod_database_fobs_code 2221751

loop_
_symmetry_equiv_pos_as_xyz
'x, y, z'
'-x, y+1/2, -z+1/2'
'-x, -y, -z'
'x, -y-1/2, z-1/2'

loop_
_atom_site_type_symbol
_atom_site_label
_atom_site_fract_x
_atom_site_fract_y
_atom_site_fract_z
_atom_site_U_iso_or_equiv
_atom_site_adp_type
_atom_site_calc_flag
_atom_site_refinement_flags
_atom_site_occupancy
_atom_site_disorder_assembly
_atom_site_disorder_group
N N1 0.69940(11) 0.33793(15) -0.0017(3) 0.0484(5) Uani d . 1 . .
N N2 0.76320(11) 0.39013(16) 0.0332(3) 0.0481(5) Uani d . 1 . .
N N4 0.54570(10) 0.30472(15) -0.1084(3) 0.0456(5) Uani d . 1 . .
H H4A 0.5790 0.3480 -0.0525 0.055 Uiso calc R 1 . .
O O1 0.51316(10) 0.13062(14) -0.1750(2) 0.0574(5) Uani d . 1 . .
O O2 0.39653(10) 0.39859(16) 0.0593(3) 0.0651(6) Uani d . 1 . .
H H2B 0.4341 0.3834 0.1299 0.098 Uiso calc R 1 . .
N N3 0.75322(11) 0.49670(16) 0.0124(3) 0.0521(6) Uani d . 1 . .
H H3A 0.7066 0.5219 -0.0175 0.063 Uiso calc R 1 . .
C C1 0.70741(13) 0.22274(19) 0.0146(3) 0.0434(6) Uani d . 1 . .
C C2 0.64042(13) 0.15801(18) -0.0313(3) 0.0424(6) Uani d . 1 . .
C C3 0.64717(15) 0.0445(2) -0.0087(4) 0.0550(7) Uani d . 1 . .
H H3B 0.6029 0.0006 -0.0346 0.066 Uiso calc R 1 . .
C C4 0.71719(17) -0.0036(2) 0.0504(4) 0.0646(8) Uani d . 1 . .
H H4B 0.7200 -0.0792 0.0651 0.078 Uiso calc R 1 . .
C C5 0.78345(15) 0.0601(2) 0.0881(4) 0.0654(8) Uani d . 1 . .
H H5A 0.8317 0.0275 0.1237 0.078 Uiso calc R 1 . .
C C6 0.77816(14) 0.1716(2) 0.0729(4) 0.0577(7) Uani d . 1 . .
H H6A 0.8228 0.2141 0.1022 0.069 Uiso calc R 1 . .
C C7 0.81680(13) 0.56925(19) 0.0379(3) 0.0472(6) Uani d . 1 . .
C C8 0.80588(14) 0.6767(2) -0.0132(4) 0.0552(7) Uani d . 1 . .
H H8A 0.7569 0.6993 -0.0642 0.066 Uiso calc R 1 . .
C C9 0.86733(16) 0.7513(2) 0.0109(4) 0.0608(7) Uani d . 1 . .
H H9A 0.8588 0.8240 -0.0227 0.073 Uiso calc R 1 . .
C C10 0.94103(16) 0.7200(3) 0.0839(4) 0.0622(8) Uani d . 1 . .
C C11 0.95105(16) 0.6126(3) 0.1297(4) 0.0682(8) Uani d . 1 . .
H H11A 1.0006 0.5896 0.1771 0.082 Uiso calc R 1 . .
C C12 0.89054(14) 0.5364(2) 0.1086(4) 0.0608(7) Uani d . 1 . .
H H12A 0.8994 0.4637 0.1416 0.073 Uiso calc R 1 . .
C C13 0.56158(13) 0.19811(19) -0.1101(3) 0.0420(5) Uani d . 1 . .
C C14 0.47468(13) 0.3509(2) -0.1968(3) 0.0495(6) Uani d . 1 . .
H H14A 0.4671 0.3186 -0.3157 0.059 Uiso calc R 1 . .
H H14B 0.4829 0.4289 -0.2126 0.059 Uiso calc R 1 . .
C C15 0.40087(15) 0.3347(2) -0.0995(4) 0.0617(8) Uani d . 1 . .
H H15A 0.3555 0.3523 -0.1806 0.074 Uiso calc R 1 . .
H H15B 0.3968 0.2580 -0.0676 0.074 Uiso calc R 1 . .
C C16 1.0073(2) 0.8027(3) 0.1157(5) 0.0921(11) Uani d . 1 . .
H H16A 1.0569 0.7649 0.1374 0.138 Uiso calc R 1 . .
H H16B 0.9968 0.8470 0.2184 0.138 Uiso calc R 1 . .
H H16C 1.0101 0.8486 0.0113 0.138 Uiso calc R 1 . .

loop_
_atom_site_aniso_label
_atom_site_aniso_U_11
_atom_site_aniso_U_22
_atom_site_aniso_U_33
_atom_site_aniso_U_12
_atom_site_aniso_U_13
_atom_site_aniso_U_23
N1 0.0424(10) 0.0407(11) 0.0617(13) -0.0019(9) 0.0007(9) -0.0026(9)
N2 0.0432(11) 0.0418(11) 0.0585(13) -0.0002(9) -0.0026(9) -0.0039(9)
N4 0.0368(10) 0.0412(11) 0.0581(13) 0.0021(8) -0.0039(9) -0.0023(9)
O1 0.0554(10) 0.0464(10) 0.0678(12) -0.0062(8) -0.0189(9) -0.0037(8)
O2 0.0477(10) 0.0882(14) 0.0579(12) 0.0226(9) -0.0101(8) -0.0129(10)
N3 0.0373(10) 0.0382(11) 0.0796(15) 0.0020(8) -0.0072(10) -0.0020(10)
C1 0.0409(12) 0.0430(13) 0.0461(13) 0.0018(10) 0.0015(10) 0.0002(10)
C2 0.0438(12) 0.0405(13) 0.0428(13) 0.0027(10) 0.0001(10) -0.0001(10)
C3 0.0560(15) 0.0425(14) 0.0654(17) -0.0017(11) -0.0071(12) -0.0009(12)
C4 0.0697(18) 0.0407(14) 0.082(2) 0.0094(13) -0.0100(15) 0.0012(14)
C5 0.0509(15) 0.0536(16) 0.090(2) 0.0143(12) -0.0097(14) 0.0021(15)
C6 0.0426(13) 0.0525(16) 0.0771(19) 0.0020(11) -0.0053(12) 0.0019(13)
C7 0.0385(12) 0.0428(13) 0.0603(15) -0.0017(10) 0.0020(11) -0.0070(11)
C8 0.0420(13) 0.0508(15) 0.0726(18) 0.0000(11) 0.0029(12) 0.0010(13)
C9 0.0587(16) 0.0510(16) 0.0737(18) -0.0109(12) 0.0113(14) -0.0017(13)
C10 0.0525(15) 0.0679(18) 0.0669(18) -0.0196(13) 0.0083(13) -0.0146(15)
C11 0.0412(14) 0.078(2) 0.084(2) -0.0023(13) -0.0095(13) -0.0153(17)
C12 0.0469(14) 0.0481(14) 0.086(2) 0.0037(12) -0.0122(13) -0.0078(14)
C13 0.0422(12) 0.0436(13) 0.0398(12) -0.0002(10) -0.0004(10) 0.0004(10)
C14 0.0487(14) 0.0481(14) 0.0508(15) 0.0031(11) -0.0051(11) 0.0011(11)
C15 0.0456(14) 0.0737(19) 0.0643(18) 0.0056(13) -0.0097(12) 0.0006(15)
C16 0.073(2) 0.103(3) 0.100(3) -0.043(2) 0.0043(18) -0.016(2)

loop_
_atom_type_symbol
_atom_type_description
_atom_type_scat_dispersion_real
_atom_type_scat_dispersion_imag
_atom_type_scat_source
C C 0.0033 0.0016 'International Tables Vol C Tables 4.2.6.8 and 6.1.1.4'
H H 0.0000 0.0000 'International Tables Vol C Tables 4.2.6.8 and 6.1.1.4'
N N 0.0061 0.0033 'International Tables Vol C Tables 4.2.6.8 and 6.1.1.4'
O O 0.0106 0.0060 'International Tables Vol C Tables 4.2.6.8 and 6.1.1.4'

loop_
_geom_angle_atom_site_label_1
_geom_angle_atom_site_label_2
_geom_angle_atom_site_label_3
_geom_angle_site_symmetry_1
_geom_angle_site_symmetry_3
_geom_angle
_geom_angle_publ_flag
N2 N1 C1 . . 114.01(19) ?
N1 N2 N3 . . 111.82(19) ?
C13 N4 C14 . . 122.64(19) ?
C13 N4 H4A . . 118.7 ?
C14 N4 H4A . . 118.7 ?
C15 O2 H2B . . 109.5 ?
N2 N3 C7 . . 121.21(19) ?
N2 N3 H3A . . 119.4 ?
C7 N3 H3A . . 119.4 ?
C6 C1 C2 . . 119.0(2) ?
C6 C1 N1 . . 123.2(2) ?
C2 C1 N1 . . 117.79(19) ?
C3 C2 C1 . . 118.0(2) ?
C3 C2 C13 . . 115.7(2) ?
C1 C2 C13 . . 126.3(2) ?
C4 C3 C2 . . 121.7(2) ?
C4 C3 H3B . . 119.1 ?
C2 C3 H3B . . 119.1 ?
C3 C4 C5 . . 119.9(3) ?
C3 C4 H4B . . 120.1 ?
C5 C4 H4B . . 120.1 ?
C6 C5 C4 . . 119.8(2) ?
C6 C5 H5A . . 120.1 ?
C4 C5 H5A . . 120.1 ?
C5 C6 C1 . . 121.5(2) ?
C5 C6 H6A . . 119.3 ?
C1 C6 H6A . . 119.3 ?
C8 C7 C12 . . 119.1(2) ?
C8 C7 N3 . . 118.6(2) ?
C12 C7 N3 . . 122.3(2) ?
C7 C8 C9 . . 120.3(2) ?
C7 C8 H8A . . 119.8 ?
C9 C8 H8A . . 119.8 ?
C10 C9 C8 . . 121.2(3) ?
C10 C9 H9A . . 119.4 ?
C8 C9 H9A . . 119.4 ?
C11 C10 C9 . . 117.4(2) ?
C11 C10 C16 . . 121.5(3) ?
C9 C10 C16 . . 121.0(3) ?
C10 C11 C12 . . 122.6(3) ?
C10 C11 H11A . . 118.7 ?
C12 C11 H11A . . 118.7 ?
C7 C12 C11 . . 119.3(3) ?
C7 C12 H12A . . 120.3 ?
C11 C12 H12A . . 120.3 ?
O1 C13 N4 . . 121.8(2) ?
O1 C13 C2 . . 118.9(2) ?
N4 C13 C2 . . 119.3(2) ?
N4 C14 C15 . . 114.9(2) ?
N4 C14 H14A . . 108.5 ?
C15 C14 H14A . . 108.5 ?
N4 C14 H14B . . 108.5 ?
C15 C14 H14B . . 108.5 ?
H14A C14 H14B . . 107.5 ?
O2 C15 C14 . . 114.5(2) ?
O2 C15 H15A . . 108.6 ?
C14 C15 H15A . . 108.6 ?
O2 C15 H15B . . 108.6 ?
C14 C15 H15B . . 108.6 ?
H15A C15 H15B . . 107.6 ?
C10 C16 H16A . . 109.5 ?
C10 C16 H16B . . 109.5 ?
H16A C16 H16B . . 109.5 ?
C10 C16 H16C . . 109.5 ?
H16A C16 H16C . . 109.5 ?
H16B C16 H16C . . 109.5 ?

loop_
_geom_bond_atom_site_label_1
_geom_bond_atom_site_label_2
_geom_bond_site_symmetry_2
_geom_bond_distance
_geom_bond_publ_flag
N1 N2 . 1.264(3) ?
N1 C1 . 1.417(3) ?
N2 N3 . 1.319(3) ?
N4 C13 . 1.329(3) ?
N4 C14 . 1.447(3) ?
N4 H4A . 0.8600 ?
O1 C13 . 1.238(3) ?
O2 C15 . 1.420(3) ?
O2 H2B . 0.8200 ?
N3 C7 . 1.395(3) ?
N3 H3A . 0.8600 ?
C1 C6 . 1.393(3) ?
C1 C2 . 1.404(3) ?
C2 C3 . 1.400(3) ?
C2 C13 . 1.503(3) ?
C3 C4 . 1.368(3) ?
C3 H3B . 0.9300 ?
C4 C5 . 1.376(4) ?
C4 H4B . 0.9300 ?
C5 C6 . 1.367(4) ?
C5 H5A . 0.9300 ?
C6 H6A . 0.9300 ?
C7 C8 . 1.375(4) ?
C7 C12 . 1.381(3) ?
C8 C9 . 1.383(3) ?
C8 H8A . 0.9300 ?
C9 C10 . 1.381(4) ?
C9 H9A . 0.9300 ?
C10 C11 . 1.363(4) ?
C10 C16 . 1.513(4) ?
C11 C12 . 1.382(4) ?
C11 H11A . 0.9300 ?
C12 H12A . 0.9300 ?
C14 C15 . 1.486(4) ?
C14 H14A . 0.9700 ?
C14 H14B . 0.9700 ?
C15 H15A . 0.9700 ?
C15 H15B . 0.9700 ?
C16 H16A . 0.9600 ?
C16 H16B . 0.9600 ?
C16 H16C . 0.9600 ?

loop_
_geom_hbond_atom_site_label_D
_geom_hbond_atom_site_label_H
_geom_hbond_atom_site_label_A
_geom_hbond_site_symmetry_A
_geom_hbond_distance_DH
_geom_hbond_distance_HA
_geom_hbond_distance_DA
_geom_hbond_angle_DHA
_geom_hbond_publ_flag
N4 H4A N1 . 0.86 2.05 2.696(3) 131.7 yes
O2 H2B O1 4_566 0.82 1.92 2.729(2) 168.6 yes
N3 H3A O2 3_665 0.86 2.00 2.851(2) 170.4 yes

loop_
_geom_torsion_atom_site_label_1
_geom_torsion_atom_site_label_2
_geom_torsion_atom_site_label_3
_geom_torsion_atom_site_label_4
_geom_torsion_site_symmetry_1
_geom_torsion_site_symmetry_2
_geom_torsion_site_symmetry_3
_geom_torsion_site_symmetry_4
_geom_torsion
_geom_torsion_publ_flag
C1 N1 N2 N3 . . . . 178.6(2) ?
N1 N2 N3 C7 . . . . -177.7(2) ?
N2 N1 C1 C6 . . . . 3.2(3) ?
N2 N1 C1 C2 . . . . -176.6(2) ?
C6 C1 C2 C3 . . . . 2.7(3) ?
N1 C1 C2 C3 . . . . -177.6(2) ?
C6 C1 C2 C13 . . . . -174.8(2) ?
N1 C1 C2 C13 . . . . 5.0(3) ?
C1 C2 C3 C4 . . . . -2.1(4) ?
C13 C2 C3 C4 . . . . 175.6(2) ?
C2 C3 C4 C5 . . . . -0.5(4) ?
C3 C4 C5 C6 . . . . 2.5(5) ?
C4 C5 C6 C1 . . . . -2.0(5) ?
C2 C1 C6 C5 . . . . -0.7(4) ?
N1 C1 C6 C5 . . . . 179.5(3) ?
N2 N3 C7 C8 . . . . 169.7(2) ?
N2 N3 C7 C12 . . . . -8.8(4) ?
C12 C7 C8 C9 . . . . -1.9(4) ?
N3 C7 C8 C9 . . . . 179.6(2) ?
C7 C8 C9 C10 . . . . 0.9(4) ?
C8 C9 C10 C11 . . . . 0.6(4) ?
C8 C9 C10 C16 . . . . -178.0(3) ?
C9 C10 C11 C12 . . . . -1.2(4) ?
C16 C10 C11 C12 . . . . 177.4(3) ?
C8 C7 C12 C11 . . . . 1.3(4) ?
N3 C7 C12 C11 . . . . 179.8(2) ?
C10 C11 C12 C7 . . . . 0.2(5) ?
C14 N4 C13 O1 . . . . -6.1(4) ?
C14 N4 C13 C2 . . . . 173.9(2) ?
C3 C2 C13 O1 . . . . -11.0(3) ?
C1 C2 C13 O1 . . . . 166.5(2) ?
C3 C2 C13 N4 . . . . 169.0(2) ?
C1 C2 C13 N4 . . . . -13.5(3) ?
C13 N4 C14 C15 . . . . 76.5(3) ?
N4 C14 C15 O2 . . . . 71.8(3) ?

loop_
_cod_related_entry_id
_cod_related_entry_database
_cod_related_entry_code
1 ChemSpider 30655769
